data_7231767
loop_
_publ_author_name
'Luo, Li'
'Liu, Shou-Qing'
'Xu, Xiao-Wen'
'Xu, Jing'
'Zhao, Jiang-Lin'

_publ_section_title
;
 Four new MOFs based on an imidazole-containing ligand and
 multicarboxylates: syntheses, structures and sorption properties
;
_journal_issue 47
_journal_name_full CrystEngComm
_journal_page_first 7719
_journal_paper_doi 10.1039/C8CE01448E
_journal_volume 20
_journal_year 2018
_chemical_formula_moiety 'C54 H46 N8 O16 Zn2'
_chemical_formula_sum 'C54 H46 N8 O16 Zn2'
_chemical_formula_weight 1193.75
_space_group_crystal_system monoclinic
_space_group_IT_number 14
_space_group_name_Hall '-P 2ybc'
_space_group_name_H-M_alt 'P 1 21/c 1'
_symmetry_space_group_name_Hall '-P 2ybc'
_symmetry_space_group_name_H-M 'P 1 21/c 1'
_atom_sites_solution_hydrogens geom
_audit_creation_method SHELXL-2014/7
_audit_update_record
;
2018-08-26 deposited with the CCDC.
2018-11-06 downloaded from the CCDC.
;
_cell_angle_alpha 90
_cell_angle_beta 93.140(2)
_cell_angle_gamma 90
_cell_formula_units_Z 4
_cell_length_a 16.0554(18)
_cell_length_b 16.5185(17)
_cell_length_c 19.990(2)
_cell_measurement_reflns_used 7171
_cell_measurement_temperature 293(2)
_cell_measurement_theta_max 24.77
_cell_measurement_theta_min 2.46
_cell_volume 5293.6(10)
_computing_structure_refinement 'SHELXL-2014/7 (Sheldrick, 2014)'
_diffrn_ambient_temperature 293(2)
_diffrn_measured_fraction_theta_full 0.998
_diffrn_measured_fraction_theta_max 0.998
_diffrn_measurement_device_type 'CCD area detector'
_diffrn_measurement_method 'phi and omega scans'
_diffrn_radiation_type MoK\a
_diffrn_radiation_wavelength 0.71073
_diffrn_reflns_av_R_equivalents 0.0541
_diffrn_reflns_av_unetI/netI 0.0607
_diffrn_reflns_Laue_measured_fraction_full 0.998
_diffrn_reflns_Laue_measured_fraction_max 0.998
_diffrn_reflns_limit_h_max 19
_diffrn_reflns_limit_h_min -19
_diffrn_reflns_limit_k_max 18
_diffrn_reflns_limit_k_min -19
_diffrn_reflns_limit_l_max 23
_diffrn_reflns_limit_l_min -18
_diffrn_reflns_number 30131
_diffrn_reflns_point_group_measured_fraction_full 0.998
_diffrn_reflns_point_group_measured_fraction_max 0.998
_diffrn_reflns_theta_full 25.099
_diffrn_reflns_theta_max 25.099
_diffrn_reflns_theta_min 1.600
_exptl_absorpt_coefficient_mu 0.987
_exptl_crystal_colour colourless
_exptl_crystal_density_diffrn 1.508
_exptl_crystal_description block
_exptl_crystal_F_000 2472
_exptl_crystal_size_max 0.320
_exptl_crystal_size_mid 0.290
_exptl_crystal_size_min 0.200
_refine_diff_density_max 0.806
_refine_diff_density_min -0.612
_refine_diff_density_rms 0.071
_refine_ls_extinction_method none
_refine_ls_goodness_of_fit_ref 1.052
_refine_ls_hydrogen_treatment constr
_refine_ls_matrix_type full
_refine_ls_number_parameters 721
_refine_ls_number_reflns 9403
_refine_ls_number_restraints 0
_refine_ls_restrained_S_all 1.052
_refine_ls_R_factor_all 0.0701
_refine_ls_R_factor_gt 0.0525
_refine_ls_shift/su_max 0.001
_refine_ls_shift/su_mean 0.000
_refine_ls_structure_factor_coef Fsqd
_refine_ls_weighting_details 'w=1/[\s^2^(Fo^2^)+(0.0585P)^2^+6.9968P] where P=(Fo^2^+2Fc^2^)/3'
_refine_ls_weighting_scheme calc
_refine_ls_wR_factor_gt 0.1343
_refine_ls_wR_factor_ref 0.1444
_reflns_Friedel_coverage 0.000
_reflns_number_gt 7278
_reflns_number_total 9403
_reflns_threshold_expression 'I > 2\s(I)'
_cod_data_source_file c8ce01448e2.cif
_cod_data_source_block luoli
_cod_depositor_comments 'Adding full bibliography for 7231764--7231767.cif.'
_cod_original_cell_volume 5293.7(10)
_cod_database_code 7231767
_shelx_shelxl_version_number 2014/7
_shelx_space_group_comment
;
The symmetry employed for this shelxl refinement is uniquely defined
by the following loop, which should always be used as a source of
symmetry information in preference to the above space-group names.
They are only intended as comments.
;
_shelx_estimated_absorpt_t_min 0.743
_shelx_estimated_absorpt_t_max 0.827

loop_
_space_group_symop_operation_xyz
'x, y, z'
'-x, y+1/2, -z+1/2'
'-x, -y, -z'
'x, -y-1/2, z-1/2'

loop_
_atom_site_label
_atom_site_type_symbol
_atom_site_fract_x
_atom_site_fract_y
_atom_site_fract_z
_atom_site_U_iso_or_equiv
_atom_site_adp_type
_atom_site_occupancy
_atom_site_site_symmetry_order
_atom_site_calc_flag
_atom_site_refinement_flags_posn
_atom_site_refinement_flags_adp
Zn1 Zn 0.45684(3) -0.12886(3) 0.15095(2) 0.03324(14) Uani 1 1 d . .
Zn2 Zn 0.05641(3) 0.30164(3) 0.66820(2) 0.03802(14) Uani 1 1 d . .
C1 C -0.0841(3) 0.3866(2) 0.3889(2) 0.0400(10) Uani 1 1 d . .
H1 H -0.0420 0.3484 0.3953 0.048 Uiso 1 1 calc R U
C2 C -0.1111(3) 0.4319(3) 0.44191(19) 0.0389(9) Uani 1 1 d . .
C3 C -0.1748(3) 0.4876(2) 0.4323(2) 0.0391(9) Uani 1 1 d . .
H3 H -0.1923 0.5170 0.4686 0.047 Uiso 1 1 calc R U
C4 C -0.2130(2) 0.5004(2) 0.36917(19) 0.0352(9) Uani 1 1 d . .
C5 C -0.1854(2) 0.4567(2) 0.31544(19) 0.0371(9) Uani 1 1 d . .
H5 H -0.2093 0.4653 0.2726 0.045 Uiso 1 1 calc R U
C6 C -0.1222(2) 0.4004(2) 0.32555(19) 0.0354(9) Uani 1 1 d . .
C7 C -0.2849(2) 0.5564(2) 0.36216(19) 0.0338(8) Uani 1 1 d . .
C8 C -0.3424(2) 0.5558(2) 0.41204(19) 0.0356(9) Uani 1 1 d . .
H8 H -0.3340 0.5223 0.4492 0.043 Uiso 1 1 calc R U
C9 C -0.4118(2) 0.6050(2) 0.40616(18) 0.0338(9) Uani 1 1 d . .
C10 C -0.4251(2) 0.6569(2) 0.35281(19) 0.0355(9) Uani 1 1 d . .
H10 H -0.4710 0.6913 0.3502 0.043 Uiso 1 1 calc R U
C11 C -0.3681(2) 0.6566(2) 0.30291(18) 0.0320(8) Uani 1 1 d . .
C12 C -0.2985(2) 0.6072(2) 0.30696(19) 0.0339(9) Uani 1 1 d . .
H12 H -0.2610 0.6079 0.2731 0.041 Uiso 1 1 calc R U
C13 C 0.1880(3) 0.2074(3) 0.6406(3) 0.0539(12) Uani 1 1 d . .
C14 C 0.2651(3) 0.1867(3) 0.6031(2) 0.0496(11) Uani 1 1 d . .
C15 C 0.3283(3) 0.1420(3) 0.6340(2) 0.0555(12) Uani 1 1 d . .
H15 H 0.3228 0.1223 0.6771 0.067 Uiso 1 1 calc R U
C16 C 0.3997(3) 0.1264(3) 0.6013(2) 0.0547(12) Uani 1 1 d . .
H16 H 0.4433 0.0984 0.6234 0.066 Uiso 1 1 calc R U
C17 C 0.4080(3) 0.1515(3) 0.5359(2) 0.0479(11) Uani 1 1 d . .
C18 C 0.3437(3) 0.1960(3) 0.5043(2) 0.0644(14) Uani 1 1 d . .
H18 H 0.3476 0.2131 0.4602 0.077 Uiso 1 1 calc R U
C19 C 0.2734(3) 0.2146(3) 0.5394(3) 0.0610(13) Uani 1 1 d . .
H19 H 0.2314 0.2465 0.5191 0.073 Uiso 1 1 calc R U
C20 C 0.4867(3) 0.1323(3) 0.5037(2) 0.0571(13) Uani 1 1 d . .
C21 C 0.4840(3) 0.1001(3) 0.4336(2) 0.0480(11) Uani 1 1 d . .
C22 C 0.5548(3) 0.1045(3) 0.3979(2) 0.0577(13) Uani 1 1 d . .
H22 H 0.6021 0.1302 0.4166 0.069 Uiso 1 1 calc R U
C23 C 0.5565(3) 0.0713(3) 0.3349(2) 0.0561(13) Uani 1 1 d . .
H23 H 0.6044 0.0761 0.3111 0.067 Uiso 1 1 calc R U
C24 C 0.4885(3) 0.0314(3) 0.3068(2) 0.0468(11) Uani 1 1 d . .
C25 C 0.4174(3) 0.0259(3) 0.3424(2) 0.0539(12) Uani 1 1 d . .
H25 H 0.3711 -0.0016 0.3239 0.065 Uiso 1 1 calc R U
C26 C 0.4143(3) 0.0608(3) 0.4054(2) 0.0569(13) Uani 1 1 d . .
H26 H 0.3657 0.0579 0.4285 0.068 Uiso 1 1 calc R U
C27 C 0.4933(3) -0.0112(3) 0.2400(2) 0.0489(11) Uani 1 1 d . .
C28 C 0.0999(3) 0.3784(3) 0.7904(2) 0.0432(10) Uani 1 1 d . .
C29 C 0.0887(3) 0.4447(3) 0.8411(2) 0.0422(10) Uani 1 1 d . .
C30 C 0.1420(3) 0.4505(3) 0.8979(2) 0.0508(11) Uani 1 1 d . .
H30 H 0.1861 0.4144 0.9041 0.061 Uiso 1 1 calc R U
C31 C 0.1301(3) 0.5094(3) 0.9450(2) 0.0528(12) Uani 1 1 d . .
H31 H 0.1675 0.5142 0.9820 0.063 Uiso 1 1 calc R U
C32 C 0.0628(3) 0.5616(3) 0.9378(2) 0.0444(10) Uani 1 1 d . .
C33 C 0.0082(3) 0.5549(3) 0.8817(2) 0.0469(11) Uani 1 1 d . .
H33 H -0.0380 0.5888 0.8772 0.056 Uiso 1 1 calc R U
C34 C 0.0220(3) 0.4984(3) 0.8329(2) 0.0441(10) Uani 1 1 d . .
H34 H -0.0133 0.4961 0.7944 0.053 Uiso 1 1 calc R U
C35 C 0.0454(3) 0.6231(3) 0.9901(2) 0.0494(11) Uani 1 1 d . .
C36 C 0.1164(3) 0.6535(3) 1.0349(2) 0.0456(10) Uani 1 1 d . .
C37 C 0.1886(3) 0.6815(3) 1.0078(2) 0.0514(11) Uani 1 1 d . .
H37 H 0.1953 0.6766 0.9621 0.062 Uiso 1 1 calc R U
C38 C 0.2507(3) 0.7167(3) 1.0488(2) 0.0480(11) Uani 1 1 d . .
H38 H 0.2976 0.7382 1.0299 0.058 Uiso 1 1 calc R U
C39 C 0.2441(3) 0.7205(2) 1.1171(2) 0.0400(9) Uani 1 1 d . .
C40 C 0.1736(3) 0.6888(3) 1.1447(2) 0.0491(11) Uani 1 1 d . .
H40 H 0.1699 0.6879 1.1910 0.059 Uiso 1 1 calc R U
C41 C 0.1082(3) 0.6584(3) 1.1030(2) 0.0538(12) Uani 1 1 d . .
H41 H 0.0591 0.6414 1.1212 0.065 Uiso 1 1 calc R U
C42 C 0.3129(3) 0.7594(3) 1.1603(2) 0.0435(10) Uani 1 1 d . .
C101 C -0.0273(3) 0.3608(3) 0.5327(2) 0.0429(10) Uani 1 1 d . .
H101 H -0.0070 0.3193 0.5066 0.051 Uiso 1 1 calc R U
C102 C -0.0498(4) 0.4372(4) 0.6158(3) 0.0743(17) Uani 1 1 d . .
H102 H -0.0493 0.4581 0.6590 0.089 Uiso 1 1 calc R U
C103 C -0.0882(4) 0.4708(4) 0.5616(3) 0.086(2) Uani 1 1 d . .
H103 H -0.1179 0.5192 0.5602 0.104 Uiso 1 1 calc R U
C201 C -0.0250(2) 0.3182(3) 0.2593(2) 0.0386(9) Uani 1 1 d . .
H201 H 0.0233 0.3270 0.2861 0.046 Uiso 1 1 calc R U
C202 C -0.1111(3) 0.2753(3) 0.1813(2) 0.0425(10) Uani 1 1 d . .
H202 H -0.1328 0.2477 0.1437 0.051 Uiso 1 1 calc R U
C203 C -0.1548(3) 0.3243(3) 0.2199(2) 0.0443(10) Uani 1 1 d . .
H203 H -0.2110 0.3374 0.2138 0.053 Uiso 1 1 calc R U
C301 C -0.4567(2) 0.7439(2) 0.22933(19) 0.0365(9) Uani 1 1 d . .
H301 H -0.5071 0.7290 0.2466 0.044 Uiso 1 1 calc R U
C302 C -0.3651(3) 0.8017(3) 0.1717(2) 0.0449(10) Uani 1 1 d . .
H302 H -0.3410 0.8354 0.1409 0.054 Uiso 1 1 calc R U
C303 C -0.3233(2) 0.7482(3) 0.2119(2) 0.0417(10) Uani 1 1 d . .
H303 H -0.2662 0.7382 0.2142 0.050 Uiso 1 1 calc R U
C401 C -0.4563(2) 0.5972(2) 0.52260(19) 0.0366(9) Uani 1 1 d . .
H401 H -0.4039 0.5890 0.5435 0.044 Uiso 1 1 calc R U
C402 C -0.5888(3) 0.6148(2) 0.5053(2) 0.0390(9) Uani 1 1 d . .
H402 H -0.6450 0.6212 0.5131 0.047 Uiso 1 1 calc R U
C403 C -0.5565(3) 0.6148(3) 0.4447(2) 0.0408(10) Uani 1 1 d . .
H403 H -0.5854 0.6210 0.4034 0.049 Uiso 1 1 calc R U
N11 N -0.0756(2) 0.4204(2) 0.50847(16) 0.0424(8) Uani 1 1 d . .
N12 N -0.0114(2) 0.3671(2) 0.59768(16) 0.0413(8) Uani 1 1 d . .
N21 N -0.1000(2) 0.3514(2) 0.27026(15) 0.0357(8) Uani 1 1 d . .
N22 N -0.0291(2) 0.2720(2) 0.20565(16) 0.0383(8) Uani 1 1 d . .
N31 N -0.38217(19) 0.71165(19) 0.24874(16) 0.0335(7) Uani 1 1 d . .
N32 N -0.4488(2) 0.7988(2) 0.18306(16) 0.0370(8) Uani 1 1 d . .
N41 N -0.4716(2) 0.6038(2) 0.45625(15) 0.0347(7) Uani 1 1 d . .
N42 N -0.5262(2) 0.6038(2) 0.55420(15) 0.0354(7) Uani 1 1 d . .
O1 O 0.1693(2) 0.1677(3) 0.68963(19) 0.0744(11) Uani 1 1 d . .
O2 O 0.1483(2) 0.2680(2) 0.61865(19) 0.0655(9) Uani 1 1 d . .
O3 O 0.5540(2) 0.1413(3) 0.53441(19) 0.0875(14) Uani 1 1 d . .
O4 O 0.5538(2) -0.0024(2) 0.20610(17) 0.0669(10) Uani 1 1 d . .
O5 O 0.4319(2) -0.0574(2) 0.22370(15) 0.0543(8) Uani 1 1 d . .
O6 O 0.1378(2) 0.3165(2) 0.80684(18) 0.0721(11) Uani 1 1 d . .
O7 O 0.0668(2) 0.3908(2) 0.73262(15) 0.0582(9) Uani 1 1 d . .
O8 O -0.0247(2) 0.6492(2) 0.9956(2) 0.0732(11) Uani 1 1 d . .
O9 O 0.3561(2) 0.8097(2) 1.12998(16) 0.0574(9) Uani 1 1 d . .
O10 O 0.3242(2) 0.7391(2) 1.21973(17) 0.0662(10) Uani 1 1 d . .
O11 O 0.1012(3) 0.2308(3) 0.9195(2) 0.0948(13) Uani 1 1 d . .
O12 O 0.2349(3) 0.3937(3) 0.4253(3) 0.1088(16) Uani 1 1 d . .
O13 O 0.7063(3) 0.0821(4) 0.2073(3) 0.1197(18) Uani 1 1 d . .
O14 O 0.1751(4) 0.0521(4) 0.7920(3) 0.1282(19) Uani 1 1 d . .
O15 O 0.3746(7) 0.7775(5) 0.3513(3) 0.232(5) Uani 1 1 d . .
O16 O 0.7452(9) 0.1651(13) 0.0967(11) 0.463(13) Uani 1 1 d . .

loop_
_atom_site_aniso_label
_atom_site_aniso_U_11
_atom_site_aniso_U_22
_atom_site_aniso_U_33
_atom_site_aniso_U_23
_atom_site_aniso_U_13
_atom_site_aniso_U_12
Zn1 0.0361(2) 0.0386(3) 0.0250(2) 0.00165(19) 0.00130(17) 0.00115(19)
Zn2 0.0394(3) 0.0449(3) 0.0295(3) 0.0056(2) -0.00096(19) -0.0009(2)
C1 0.048(2) 0.041(2) 0.030(2) 0.0012(18) -0.0007(18) 0.0142(19)
C2 0.045(2) 0.043(2) 0.029(2) 0.0038(18) -0.0020(17) 0.0095(18)
C3 0.047(2) 0.042(2) 0.029(2) -0.0016(18) 0.0016(17) 0.0097(19)
C4 0.038(2) 0.036(2) 0.032(2) 0.0071(17) 0.0026(16) 0.0039(17)
C5 0.041(2) 0.043(2) 0.027(2) 0.0071(18) -0.0016(16) 0.0041(18)
C6 0.037(2) 0.040(2) 0.028(2) 0.0033(17) 0.0028(16) 0.0041(17)
C7 0.035(2) 0.036(2) 0.030(2) 0.0004(17) -0.0011(16) 0.0011(16)
C8 0.043(2) 0.036(2) 0.027(2) 0.0054(17) -0.0010(16) 0.0039(17)
C9 0.040(2) 0.038(2) 0.0240(19) 0.0001(17) 0.0027(16) -0.0012(17)
C10 0.037(2) 0.039(2) 0.031(2) 0.0013(18) 0.0017(16) 0.0075(17)
C11 0.037(2) 0.034(2) 0.0241(19) 0.0038(16) -0.0012(15) 0.0001(16)
C12 0.034(2) 0.039(2) 0.029(2) 0.0004(17) 0.0039(16) 0.0016(16)
C13 0.048(3) 0.065(3) 0.047(3) -0.007(3) -0.007(2) -0.002(2)
C14 0.060(3) 0.049(3) 0.040(3) -0.010(2) 0.001(2) 0.000(2)
C15 0.065(3) 0.058(3) 0.043(3) 0.005(2) 0.005(2) 0.007(2)
C16 0.061(3) 0.056(3) 0.047(3) 0.000(2) 0.001(2) 0.013(2)
C17 0.056(3) 0.050(3) 0.037(2) -0.012(2) 0.002(2) 0.004(2)
C18 0.075(4) 0.080(4) 0.038(3) 0.002(3) 0.001(2) 0.016(3)
C19 0.057(3) 0.069(3) 0.056(3) -0.001(3) -0.007(2) 0.021(3)
C20 0.063(3) 0.067(3) 0.042(3) -0.014(2) 0.007(2) -0.001(3)
C21 0.057(3) 0.049(3) 0.038(2) -0.010(2) 0.003(2) 0.002(2)
C22 0.065(3) 0.060(3) 0.050(3) -0.013(2) 0.010(2) -0.019(2)
C23 0.069(3) 0.058(3) 0.044(3) -0.008(2) 0.020(2) -0.013(2)
C24 0.069(3) 0.037(2) 0.035(2) -0.0021(19) 0.004(2) 0.011(2)
C25 0.052(3) 0.062(3) 0.047(3) -0.015(2) -0.002(2) 0.000(2)
C26 0.048(3) 0.079(4) 0.044(3) -0.016(3) 0.006(2) 0.004(2)
C27 0.069(3) 0.041(3) 0.035(2) -0.001(2) -0.008(2) 0.016(2)
C28 0.036(2) 0.058(3) 0.036(2) -0.002(2) 0.0038(18) -0.008(2)
C29 0.041(2) 0.049(3) 0.036(2) 0.002(2) -0.0003(18) -0.0078(19)
C30 0.041(2) 0.062(3) 0.048(3) -0.007(2) -0.010(2) 0.007(2)
C31 0.048(3) 0.064(3) 0.045(3) -0.009(2) -0.014(2) 0.001(2)
C32 0.043(2) 0.043(2) 0.047(3) -0.002(2) 0.0023(19) -0.0066(19)
C33 0.044(2) 0.045(3) 0.052(3) 0.003(2) -0.006(2) -0.004(2)
C34 0.044(2) 0.048(3) 0.039(2) 0.004(2) -0.0094(18) -0.0045(19)
C35 0.051(3) 0.047(3) 0.051(3) -0.004(2) 0.003(2) -0.006(2)
C36 0.046(2) 0.040(2) 0.051(3) -0.007(2) 0.003(2) -0.0046(19)
C37 0.052(3) 0.062(3) 0.040(2) -0.003(2) 0.002(2) -0.009(2)
C38 0.045(2) 0.059(3) 0.040(2) 0.001(2) 0.0083(19) -0.008(2)
C39 0.041(2) 0.036(2) 0.044(2) -0.0033(19) 0.0046(18) -0.0011(17)
C40 0.054(3) 0.053(3) 0.041(3) -0.008(2) 0.011(2) -0.013(2)
C41 0.050(3) 0.057(3) 0.056(3) -0.013(2) 0.019(2) -0.015(2)
C42 0.041(2) 0.051(3) 0.039(3) -0.007(2) 0.0073(19) 0.001(2)
C101 0.053(3) 0.046(2) 0.030(2) -0.0022(19) -0.0001(18) 0.015(2)
C102 0.097(4) 0.086(4) 0.038(3) -0.016(3) -0.011(3) 0.046(3)
C103 0.119(5) 0.090(4) 0.046(3) -0.021(3) -0.025(3) 0.069(4)
C201 0.034(2) 0.047(2) 0.034(2) -0.0008(19) -0.0026(17) 0.0048(18)
C202 0.040(2) 0.055(3) 0.031(2) -0.005(2) -0.0052(18) 0.004(2)
C203 0.037(2) 0.058(3) 0.037(2) -0.001(2) -0.0032(18) 0.006(2)
C301 0.035(2) 0.041(2) 0.034(2) 0.0072(18) 0.0018(16) 0.0027(17)
C302 0.041(2) 0.051(3) 0.044(2) 0.017(2) 0.0091(19) 0.0027(19)
C303 0.032(2) 0.057(3) 0.037(2) 0.012(2) 0.0048(17) 0.0058(19)
C401 0.039(2) 0.041(2) 0.029(2) -0.0012(18) 0.0016(17) 0.0027(18)
C402 0.037(2) 0.048(2) 0.033(2) -0.0008(18) 0.0036(17) 0.0011(18)
C403 0.041(2) 0.052(3) 0.029(2) 0.0029(19) -0.0014(17) 0.0057(19)
N11 0.052(2) 0.046(2) 0.0291(18) -0.0011(16) -0.0034(15) 0.0163(17)
N12 0.0456(19) 0.047(2) 0.0303(18) 0.0029(16) -0.0021(15) 0.0099(16)
N21 0.0364(17) 0.0428(19) 0.0276(17) -0.0008(15) -0.0014(14) 0.0067(14)
N22 0.0392(18) 0.045(2) 0.0307(18) -0.0032(16) -0.0005(14) 0.0025(15)
N31 0.0357(17) 0.0335(17) 0.0313(17) 0.0036(14) 0.0017(14) 0.0038(14)
N32 0.0395(18) 0.0388(19) 0.0327(18) 0.0077(15) 0.0012(14) 0.0016(14)
N41 0.0393(18) 0.0403(18) 0.0246(17) 0.0015(14) 0.0017(13) 0.0038(14)
N42 0.0420(18) 0.0405(19) 0.0237(16) -0.0024(14) 0.0027(14) 0.0003(15)
O1 0.064(2) 0.101(3) 0.060(2) 0.009(2) 0.0128(19) 0.008(2)
O2 0.054(2) 0.068(2) 0.076(3) 0.000(2) 0.0120(18) 0.0101(18)
O3 0.053(2) 0.149(4) 0.060(2) -0.045(3) -0.0020(18) -0.005(2)
O4 0.081(3) 0.077(2) 0.0438(19) -0.0099(18) 0.0193(18) -0.002(2)
O5 0.058(2) 0.064(2) 0.0401(17) -0.0168(16) -0.0036(15) 0.0117(17)
O6 0.076(2) 0.089(3) 0.051(2) -0.018(2) -0.0064(18) 0.034(2)
O7 0.083(2) 0.053(2) 0.0370(18) -0.0025(15) -0.0103(16) -0.0098(17)
O8 0.049(2) 0.081(3) 0.089(3) -0.027(2) 0.0011(19) 0.0044(18)
O9 0.0546(19) 0.068(2) 0.0501(19) 0.0028(17) 0.0021(15) -0.0236(17)
O10 0.066(2) 0.089(3) 0.043(2) -0.0023(19) -0.0020(16) -0.0192(19)
O11 0.095(3) 0.097(3) 0.093(3) -0.011(3) 0.007(3) -0.013(3)
O12 0.108(4) 0.122(4) 0.099(3) -0.009(3) 0.021(3) 0.046(3)
O13 0.114(4) 0.133(4) 0.115(4) -0.010(4) 0.029(3) -0.006(3)
O14 0.140(5) 0.138(5) 0.109(4) 0.023(4) 0.035(4) -0.008(4)
O15 0.371(13) 0.213(8) 0.101(5) 0.007(5) -0.094(7) -0.100(9)
O16 0.218(13) 0.52(3) 0.63(3) 0.13(2) -0.172(17) -0.127(15)

loop_
_atom_type_symbol
_atom_type_description
_atom_type_scat_dispersion_real
_atom_type_scat_dispersion_imag
_atom_type_scat_source
C C 0.0033 0.0016 'International Tables Vol C Tables 4.2.6.8 and 6.1.1.4'
H H 0.0000 0.0000 'International Tables Vol C Tables 4.2.6.8 and 6.1.1.4'
N N 0.0061 0.0033 'International Tables Vol C Tables 4.2.6.8 and 6.1.1.4'
O O 0.0106 0.0060 'International Tables Vol C Tables 4.2.6.8 and 6.1.1.4'
Zn Zn 0.2839 1.4301 'International Tables Vol C Tables 4.2.6.8 and 6.1.1.4'

loop_
_geom_angle_atom_site_label_1
_geom_angle_atom_site_label_2
_geom_angle_atom_site_label_3
_geom_angle
_geom_angle_site_symmetry_1
_geom_angle_site_symmetry_3
O5 Zn1 O9 106.16(14) . 1_544
O5 Zn1 N32 107.87(14) . 1_645
O9 Zn1 N32 111.36(14) 1_544 1_645
O5 Zn1 N42 129.99(14) . 4_665
O9 Zn1 N42 93.14(13) 1_544 4_665
N32 Zn1 N42 106.90(13) 1_645 4_665
O2 Zn2 O7 121.43(16) . .
O2 Zn2 N22 125.57(15) . 4_566
O7 Zn2 N22 104.22(14) . 4_566
O2 Zn2 N12 101.20(15) . .
O7 Zn2 N12 94.49(14) . .
N22 Zn2 N12 103.22(14) 4_566 .
C2 C1 C6 117.8(4) . .
C2 C1 H1 121.1 . .
C6 C1 H1 121.1 . .
C3 C2 C1 120.9(4) . .
C3 C2 N11 118.2(3) . .
C1 C2 N11 120.9(3) . .
C2 C3 C4 121.0(4) . .
C2 C3 H3 119.5 . .
C4 C3 H3 119.5 . .
C5 C4 C3 118.7(4) . .
C5 C4 C7 122.2(3) . .
C3 C4 C7 119.0(3) . .
C6 C5 C4 120.0(4) . .
C6 C5 H5 120.0 . .
C4 C5 H5 120.0 . .
C5 C6 C1 121.6(4) . .
C5 C6 N21 118.7(3) . .
C1 C6 N21 119.6(3) . .
C12 C7 C8 119.2(3) . .
C12 C7 C4 122.6(3) . .
C8 C7 C4 118.1(3) . .
C9 C8 C7 119.9(4) . .
C9 C8 H8 120.0 . .
C7 C8 H8 120.0 . .
C10 C9 C8 121.6(4) . .
C10 C9 N41 118.2(3) . .
C8 C9 N41 120.2(3) . .
C9 C10 C11 118.3(4) . .
C9 C10 H10 120.9 . .
C11 C10 H10 120.9 . .
C12 C11 C10 121.5(3) . .
C12 C11 N31 121.1(3) . .
C10 C11 N31 117.4(3) . .
C11 C12 C7 119.5(3) . .
C11 C12 H12 120.2 . .
C7 C12 H12 120.2 . .
O1 C13 O2 124.3(5) . .
O1 C13 C14 120.9(5) . .
O2 C13 C14 114.8(5) . .
C19 C14 C15 119.5(4) . .
C19 C14 C13 120.5(4) . .
C15 C14 C13 120.0(4) . .
C14 C15 C16 120.1(5) . .
C14 C15 H15 120.0 . .
C16 C15 H15 120.0 . .
C15 C16 C17 121.2(5) . .
C15 C16 H16 119.4 . .
C17 C16 H16 119.4 . .
C16 C17 C18 118.8(4) . .
C16 C17 C20 118.3(4) . .
C18 C17 C20 122.9(4) . .
C17 C18 C19 119.2(5) . .
C17 C18 H18 120.4 . .
C19 C18 H18 120.4 . .
C14 C19 C18 121.1(5) . .
C14 C19 H19 119.5 . .
C18 C19 H19 119.5 . .
O3 C20 C17 120.4(4) . .
O3 C20 C21 119.5(4) . .
C17 C20 C21 120.1(4) . .
C22 C21 C26 118.9(4) . .
C22 C21 C20 119.0(4) . .
C26 C21 C20 121.9(4) . .
C23 C22 C21 120.8(5) . .
C23 C22 H22 119.6 . .
C21 C22 H22 119.6 . .
C24 C23 C22 120.9(4) . .
C24 C23 H23 119.6 . .
C22 C23 H23 119.6 . .
C23 C24 C25 118.9(4) . .
C23 C24 C27 120.5(4) . .
C25 C24 C27 120.5(4) . .
C24 C25 C26 120.8(5) . .
C24 C25 H25 119.6 . .
C26 C25 H25 119.6 . .
C21 C26 C25 119.7(4) . .
C21 C26 H26 120.1 . .
C25 C26 H26 120.1 . .
O4 C27 O5 123.8(4) . .
O4 C27 C24 120.9(5) . .
O5 C27 C24 115.2(4) . .
O6 C28 O7 124.0(4) . .
O6 C28 C29 120.1(4) . .
O7 C28 C29 115.9(4) . .
C30 C29 C34 119.2(4) . .
C30 C29 C28 120.6(4) . .
C34 C29 C28 120.1(4) . .
C31 C30 C29 120.5(4) . .
C31 C30 H30 119.7 . .
C29 C30 H30 119.7 . .
C30 C31 C32 120.4(4) . .
C30 C31 H31 119.8 . .
C32 C31 H31 119.8 . .
C31 C32 C33 119.3(4) . .
C31 C32 C35 121.6(4) . .
C33 C32 C35 119.0(4) . .
C34 C33 C32 120.5(4) . .
C34 C33 H33 119.8 . .
C32 C33 H33 119.8 . .
C33 C34 C29 120.0(4) . .
C33 C34 H34 120.0 . .
C29 C34 H34 120.0 . .
O8 C35 C32 120.8(4) . .
O8 C35 C36 120.3(4) . .
C32 C35 C36 118.8(4) . .
C41 C36 C37 119.6(4) . .
C41 C36 C35 120.0(4) . .
C37 C36 C35 120.3(4) . .
C38 C37 C36 120.1(4) . .
C38 C37 H37 120.0 . .
C36 C37 H37 120.0 . .
C39 C38 C37 120.9(4) . .
C39 C38 H38 119.6 . .
C37 C38 H38 119.6 . .
C38 C39 C40 119.1(4) . .
C38 C39 C42 119.6(4) . .
C40 C39 C42 121.3(4) . .
C39 C40 C41 119.9(4) . .
C39 C40 H40 120.0 . .
C41 C40 H40 120.0 . .
C36 C41 C40 120.1(4) . .
C36 C41 H41 119.9 . .
C40 C41 H41 119.9 . .
O10 C42 O9 125.8(4) . .
O10 C42 C39 119.9(4) . .
O9 C42 C39 114.3(4) . .
N12 C101 N11 112.2(4) . .
N12 C101 H101 123.9 . .
N11 C101 H101 123.9 . .
C103 C102 N12 109.3(4) . .
C103 C102 H102 125.3 . .
N12 C102 H102 125.3 . .
C102 C103 N11 107.1(4) . .
C102 C103 H103 126.5 . .
N11 C103 H103 126.5 . .
N22 C201 N21 111.3(4) . .
N22 C201 H201 124.4 . .
N21 C201 H201 124.4 . .
C203 C202 N22 109.8(4) . .
C203 C202 H202 125.1 . .
N22 C202 H202 125.1 . .
C202 C203 N21 106.4(4) . .
C202 C203 H203 126.8 . .
N21 C203 H203 126.8 . .
N32 C301 N31 111.0(3) . .
N32 C301 H301 124.5 . .
N31 C301 H301 124.5 . .
C303 C302 N32 109.7(4) . .
C303 C302 H302 125.1 . .
N32 C302 H302 125.1 . .
C302 C303 N31 105.9(3) . .
C302 C303 H303 127.1 . .
N31 C303 H303 127.1 . .
N42 C401 N41 110.6(3) . .
N42 C401 H401 124.7 . .
N41 C401 H401 124.7 . .
C403 C402 N42 109.8(4) . .
C403 C402 H402 125.1 . .
N42 C402 H402 125.1 . .
C402 C403 N41 106.0(4) . .
C402 C403 H403 127.0 . .
N41 C403 H403 127.0 . .
C101 N11 C103 106.0(4) . .
C101 N11 C2 129.2(3) . .
C103 N11 C2 124.7(4) . .
C101 N12 C102 105.3(4) . .
C101 N12 Zn2 135.0(3) . .
C102 N12 Zn2 119.7(3) . .
C201 N21 C203 106.8(3) . .
C201 N21 C6 128.1(3) . .
C203 N21 C6 124.9(3) . .
C201 N22 C202 105.6(3) . .
C201 N22 Zn2 130.6(3) . 4_565
C202 N22 Zn2 123.4(3) . 4_565
C301 N31 C303 107.4(3) . .
C301 N31 C11 125.0(3) . .
C303 N31 C11 127.2(3) . .
C301 N32 C302 106.0(3) . .
C301 N32 Zn1 122.6(3) . 1_465
C302 N32 Zn1 130.8(3) . 1_465
C401 N41 C403 107.5(3) . .
C401 N41 C9 127.1(3) . .
C403 N41 C9 125.3(3) . .
C401 N42 C402 106.1(3) . .
C401 N42 Zn1 129.8(3) . 4_466
C402 N42 Zn1 121.7(3) . 4_466
C13 O2 Zn2 116.4(3) . .
C27 O5 Zn1 111.6(3) . .
C28 O7 Zn2 119.8(3) . .
C42 O9 Zn1 135.8(3) . 1_566

loop_
_geom_bond_atom_site_label_1
_geom_bond_atom_site_label_2
_geom_bond_distance
_geom_bond_site_symmetry_2
Zn1 O5 1.932(3) .
Zn1 O9 1.936(3) 1_544
Zn1 N32 2.007(3) 1_645
Zn1 N42 2.011(3) 4_665
Zn2 O2 1.904(3) .
Zn2 O7 1.958(3) .
Zn2 N22 2.009(3) 4_566
Zn2 N12 2.043(3) .
C1 C2 1.386(6) .
C1 C6 1.394(6) .
C1 H1 0.9300 .
C2 C3 1.380(5) .
C2 N11 1.432(5) .
C3 C4 1.389(5) .
C3 H3 0.9300 .
C4 C5 1.386(5) .
C4 C7 1.479(5) .
C5 C6 1.383(5) .
C5 H5 0.9300 .
C6 N21 1.431(5) .
C7 C12 1.394(5) .
C7 C8 1.396(5) .
C8 C9 1.379(5) .
C8 H8 0.9300 .
C9 C10 1.376(5) .
C9 N41 1.424(5) .
C10 C11 1.390(5) .
C10 H10 0.9300 .
C11 C12 1.382(5) .
C11 N31 1.423(5) .
C12 H12 0.9300 .
C13 O1 1.230(6) .
C13 O2 1.254(6) .
C13 C14 1.521(7) .
C14 C19 1.367(7) .
C14 C15 1.375(7) .
C15 C16 1.376(7) .
C15 H15 0.9300 .
C16 C17 1.383(6) .
C16 H16 0.9300 .
C17 C18 1.391(7) .
C17 C20 1.483(6) .
C18 C19 1.397(7) .
C18 H18 0.9300 .
C19 H19 0.9300 .
C20 O3 1.224(6) .
C20 C21 1.497(6) .
C21 C22 1.377(6) .
C21 C26 1.386(7) .
C22 C23 1.374(6) .
C22 H22 0.9300 .
C23 C24 1.370(7) .
C23 H23 0.9300 .
C24 C25 1.380(6) .
C24 C27 1.515(6) .
C25 C26 1.389(6) .
C25 H25 0.9300 .
C26 H26 0.9300 .
C27 O4 1.223(6) .
C27 O5 1.274(6) .
C28 O6 1.225(5) .
C28 O7 1.262(5) .
C28 C29 1.508(6) .
C29 C30 1.387(6) .
C29 C34 1.394(6) .
C30 C31 1.374(6) .
C30 H30 0.9300 .
C31 C32 1.384(6) .
C31 H31 0.9300 .
C32 C33 1.388(6) .
C32 C35 1.495(6) .
C33 C34 1.378(6) .
C33 H33 0.9300 .
C34 H34 0.9300 .
C35 O8 1.216(6) .
C35 C36 1.497(6) .
C36 C41 1.376(6) .
C36 C37 1.385(6) .
C37 C38 1.383(6) .
C37 H37 0.9300 .
C38 C39 1.377(6) .
C38 H38 0.9300 .
C39 C40 1.389(6) .
C39 C42 1.509(6) .
C40 C41 1.398(6) .
C40 H40 0.9300 .
C41 H41 0.9300 .
C42 O10 1.238(5) .
C42 O9 1.259(5) .
C101 N12 1.315(5) .
C101 N11 1.329(5) .
C101 H101 0.9300 .
C102 C103 1.338(7) .
C102 N12 1.369(6) .
C102 H102 0.9300 .
C103 N11 1.373(6) .
C103 H103 0.9300 .
C201 N22 1.314(5) .
C201 N21 1.352(5) .
C201 H201 0.9300 .
C202 C203 1.343(6) .
C202 N22 1.380(5) .
C202 H202 0.9300 .
C203 N21 1.375(5) .
C203 H203 0.9300 .
C301 N32 1.307(5) .
C301 N31 1.347(5) .
C301 H301 0.9300 .
C302 C303 1.349(6) .
C302 N32 1.376(5) .
C302 H302 0.9300 .
C303 N31 1.370(5) .
C303 H303 0.9300 .
C401 N42 1.322(5) .
C401 N41 1.340(5) .
C401 H401 0.9300 .
C402 C403 1.344(6) .
C402 N42 1.374(5) .
C402 H402 0.9300 .
C403 N41 1.383(5) .
C403 H403 0.9300 .
N22 Zn2 2.009(3) 4_565
N32 Zn1 2.007(3) 1_465
N42 Zn1 2.011(3) 4_466
O9 Zn1 1.936(3) 1_566

loop_
_geom_torsion_atom_site_label_1
_geom_torsion_atom_site_label_2
_geom_torsion_atom_site_label_3
_geom_torsion_atom_site_label_4
_geom_torsion
_geom_torsion_site_symmetry_4
C6 C1 C2 C3 1.2(6) .
C6 C1 C2 N11 179.3(4) .
C1 C2 C3 C4 -0.6(7) .
N11 C2 C3 C4 -178.7(4) .
C2 C3 C4 C5 -0.7(6) .
C2 C3 C4 C7 175.7(4) .
C3 C4 C5 C6 1.4(6) .
C7 C4 C5 C6 -174.8(4) .
C4 C5 C6 C1 -0.9(6) .
C4 C5 C6 N21 174.7(4) .
C2 C1 C6 C5 -0.5(6) .
C2 C1 C6 N21 -176.0(4) .
C5 C4 C7 C12 -40.3(6) .
C3 C4 C7 C12 143.4(4) .
C5 C4 C7 C8 137.6(4) .
C3 C4 C7 C8 -38.7(5) .
C12 C7 C8 C9 0.2(6) .
C4 C7 C8 C9 -177.7(4) .
C7 C8 C9 C10 -1.8(6) .
C7 C8 C9 N41 178.9(4) .
C8 C9 C10 C11 2.5(6) .
N41 C9 C10 C11 -178.2(3) .
C9 C10 C11 C12 -1.6(6) .
C9 C10 C11 N31 -179.0(3) .
C10 C11 C12 C7 0.1(6) .
N31 C11 C12 C7 177.4(3) .
C8 C7 C12 C11 0.6(6) .
C4 C7 C12 C11 178.4(4) .
O1 C13 C14 C19 161.5(5) .
O2 C13 C14 C19 -20.2(7) .
O1 C13 C14 C15 -20.8(7) .
O2 C13 C14 C15 157.5(5) .
C19 C14 C15 C16 0.8(8) .
C13 C14 C15 C16 -176.9(5) .
C14 C15 C16 C17 -3.2(8) .
C15 C16 C17 C18 2.4(8) .
C15 C16 C17 C20 -179.8(5) .
C16 C17 C18 C19 0.7(8) .
C20 C17 C18 C19 -177.0(5) .
C15 C14 C19 C18 2.3(8) .
C13 C14 C19 C18 -180.0(5) .
C17 C18 C19 C14 -3.0(8) .
C16 C17 C20 O3 -43.7(7) .
C18 C17 C20 O3 134.0(6) .
C16 C17 C20 C21 135.1(5) .
C18 C17 C20 C21 -47.2(7) .
O3 C20 C21 C22 -19.7(8) .
C17 C20 C21 C22 161.5(5) .
O3 C20 C21 C26 155.5(5) .
C17 C20 C21 C26 -23.3(7) .
C26 C21 C22 C23 0.7(8) .
C20 C21 C22 C23 176.1(5) .
C21 C22 C23 C24 -1.6(8) .
C22 C23 C24 C25 0.9(7) .
C22 C23 C24 C27 -174.7(5) .
C23 C24 C25 C26 0.7(7) .
C27 C24 C25 C26 176.3(4) .
C22 C21 C26 C25 0.8(8) .
C20 C21 C26 C25 -174.4(5) .
C24 C25 C26 C21 -1.5(8) .
C23 C24 C27 O4 -9.2(7) .
C25 C24 C27 O4 175.2(5) .
C23 C24 C27 O5 168.8(4) .
C25 C24 C27 O5 -6.7(6) .
O6 C28 C29 C30 21.7(6) .
O7 C28 C29 C30 -159.6(4) .
O6 C28 C29 C34 -155.1(4) .
O7 C28 C29 C34 23.6(6) .
C34 C29 C30 C31 -1.1(7) .
C28 C29 C30 C31 -177.9(4) .
C29 C30 C31 C32 2.6(7) .
C30 C31 C32 C33 -1.2(7) .
C30 C31 C32 C35 176.4(4) .
C31 C32 C33 C34 -1.7(7) .
C35 C32 C33 C34 -179.4(4) .
C32 C33 C34 C29 3.3(7) .
C30 C29 C34 C33 -1.9(6) .
C28 C29 C34 C33 175.0(4) .
C31 C32 C35 O8 -155.3(5) .
C33 C32 C35 O8 22.3(7) .
C31 C32 C35 C36 26.0(6) .
C33 C32 C35 C36 -156.3(4) .
O8 C35 C36 C41 47.9(7) .
C32 C35 C36 C41 -133.5(5) .
O8 C35 C36 C37 -128.2(5) .
C32 C35 C36 C37 50.5(6) .
C41 C36 C37 C38 -2.3(7) .
C35 C36 C37 C38 173.8(4) .
C36 C37 C38 C39 3.7(7) .
C37 C38 C39 C40 -0.5(7) .
C37 C38 C39 C42 -179.9(4) .
C38 C39 C40 C41 -4.0(7) .
C42 C39 C40 C41 175.4(4) .
C37 C36 C41 C40 -2.2(7) .
C35 C36 C41 C40 -178.3(4) .
C39 C40 C41 C36 5.4(7) .
C38 C39 C42 O10 -154.2(4) .
C40 C39 C42 O10 26.4(6) .
C38 C39 C42 O9 24.0(6) .
C40 C39 C42 O9 -155.5(4) .
N12 C102 C103 N11 1.4(8) .
N22 C202 C203 N21 -1.1(5) .
N32 C302 C303 N31 0.0(5) .
N42 C402 C403 N41 -0.1(5) .
N12 C101 N11 C103 3.0(6) .
N12 C101 N11 C2 -175.2(4) .
C102 C103 N11 C101 -2.6(7) .
C102 C103 N11 C2 175.7(5) .
C3 C2 N11 C101 164.8(4) .
C1 C2 N11 C101 -13.3(7) .
C3 C2 N11 C103 -13.1(7) .
C1 C2 N11 C103 168.7(5) .
N11 C101 N12 C102 -2.2(6) .
N11 C101 N12 Zn2 -179.4(3) .
C103 C102 N12 C101 0.4(7) .
C103 C102 N12 Zn2 178.2(5) .
N22 C201 N21 C203 -0.3(5) .
N22 C201 N21 C6 175.4(4) .
C202 C203 N21 C201 0.9(5) .
C202 C203 N21 C6 -175.0(4) .
C5 C6 N21 C201 151.2(4) .
C1 C6 N21 C201 -33.1(6) .
C5 C6 N21 C203 -33.8(6) .
C1 C6 N21 C203 141.9(4) .
N21 C201 N22 C202 -0.4(5) .
N21 C201 N22 Zn2 -173.2(3) 4_565
C203 C202 N22 C201 0.9(5) .
C203 C202 N22 Zn2 174.5(3) 4_565
N32 C301 N31 C303 -0.5(5) .
N32 C301 N31 C11 173.1(3) .
C302 C303 N31 C301 0.3(5) .
C302 C303 N31 C11 -173.2(4) .
C12 C11 N31 C301 159.3(4) .
C10 C11 N31 C301 -23.3(6) .
C12 C11 N31 C303 -28.4(6) .
C10 C11 N31 C303 149.1(4) .
N31 C301 N32 C302 0.5(5) .
N31 C301 N32 Zn1 -171.1(3) 1_465
C303 C302 N32 C301 -0.3(5) .
C303 C302 N32 Zn1 170.3(3) 1_465
N42 C401 N41 C403 -0.4(5) .
N42 C401 N41 C9 175.6(4) .
C402 C403 N41 C401 0.3(5) .
C402 C403 N41 C9 -175.8(4) .
C10 C9 N41 C401 -140.9(4) .
C8 C9 N41 C401 38.5(6) .
C10 C9 N41 C403 34.5(6) .
C8 C9 N41 C403 -146.2(4) .
N41 C401 N42 C402 0.3(5) .
N41 C401 N42 Zn1 -161.7(3) 4_466
C403 C402 N42 C401 -0.1(5) .
C403 C402 N42 Zn1 163.7(3) 4_466
O1 C13 O2 Zn2 3.0(7) .
C14 C13 O2 Zn2 -175.2(3) .
O4 C27 O5 Zn1 12.9(6) .
C24 C27 O5 Zn1 -165.1(3) .
O6 C28 O7 Zn2 11.3(6) .
C29 C28 O7 Zn2 -167.3(3) .
O10 C42 O9 Zn1 5.5(8) 1_566
C39 C42 O9 Zn1 -172.4(3) 1_566
